data_1548756
loop_
_publ_author_name
'Bakewell, Clare'
'Ward, Bryan J.'
'White, Andrew J. P.'
'Crimmin, Mark R.'

_publ_section_title
;
 A combined experimental and computational study on the reaction of
 fluoroarenes with Mg-Mg, Mg-Zn, Mg-Al and Al-Zn bonds.
;
_journal_issue 8
_journal_name_full 'Chemical science'
_journal_page_first 2348
_journal_page_last 2356
_journal_paper_doi 10.1039/c7sc05059c
_journal_volume 9
_journal_year 2018
_chemical_formula_moiety 'C59 H84 Mg N6 Zn'
_chemical_formula_sum 'C59 H84 Mg N6 Zn'
_chemical_formula_weight 967.00
_space_group_crystal_system monoclinic
_space_group_IT_number 15
_space_group_name_Hall '-C 2yc'
_space_group_name_H-M_alt 'C 1 2/c 1'
_symmetry_space_group_name_Hall '-C 2yc'
_symmetry_space_group_name_H-M 'C 1 2/c 1'
_atom_sites_solution_hydrogens geom
_audit_creation_method SHELXL-2017/1
_audit_update_record
;
2017-09-29 deposited with the CCDC.
2018-01-22 downloaded from the CCDC.
;
_cell_angle_alpha 90
_cell_angle_beta 99.0832(12)
_cell_angle_gamma 90
_cell_formula_units_Z 4
_cell_length_a 10.18598(12)
_cell_length_b 24.1833(3)
_cell_length_c 23.1663(3)
_cell_measurement_reflns_used 5466
_cell_measurement_temperature 173(2)
_cell_measurement_theta_max 73.4360
_cell_measurement_theta_min 4.1090
_cell_volume 5635.01(12)
_computing_cell_refinement 'CrysAlisPro, Rigaku OD'
_computing_data_collection 'CrysAlisPro, Rigaku OD'
_computing_data_reduction 'CrysAlisPro, Rigaku OD'
_computing_molecular_graphics 'Bruker SHELXTL'
_computing_publication_material 'CIFTAB-2014 (Sheldrick, 2017)'
_computing_structure_refinement 'SHELXL-2017/1 (Sheldrick, 2017)'
_computing_structure_solution 'SHELXS-2014 (Sheldrick, 2017)'
_diffrn_ambient_temperature 173(2)
_diffrn_detector_area_resol_mean 10.4115
_diffrn_measured_fraction_theta_full 0.985
_diffrn_measured_fraction_theta_max 0.950
_diffrn_measurement_device_type 'Agilent Xcalibur PX Ultra A'
_diffrn_measurement_method 'omega scans'
_diffrn_radiation_type CuK\a
_diffrn_radiation_wavelength 1.54184
_diffrn_reflns_av_R_equivalents 0.0201
_diffrn_reflns_av_unetI/netI 0.0297
_diffrn_reflns_Laue_measured_fraction_full 0.985
_diffrn_reflns_Laue_measured_fraction_max 0.950
_diffrn_reflns_limit_h_max 6
_diffrn_reflns_limit_h_min -12
_diffrn_reflns_limit_k_max 29
_diffrn_reflns_limit_k_min -29
_diffrn_reflns_limit_l_max 28
_diffrn_reflns_limit_l_min -27
_diffrn_reflns_number 9302
_diffrn_reflns_point_group_measured_fraction_full 0.985
_diffrn_reflns_point_group_measured_fraction_max 0.950
_diffrn_reflns_theta_full 67.684
_diffrn_reflns_theta_max 73.917
_diffrn_reflns_theta_min 3.655
_diffrn_source 'Enhance Ultra (Cu) X-ray Source'
_exptl_absorpt_coefficient_mu 1.015
_exptl_absorpt_correction_T_max 0.971
_exptl_absorpt_correction_T_min 0.840
_exptl_absorpt_correction_type analytical
_exptl_absorpt_process_details
; 
CrysAlisPro 1.171.38.43 (Rigaku Oxford Diffraction, 2015) 
Analytical numeric absorption correction using a multifaceted crystal 
model based on expressions derived by R.C. Clark & J.S. Reid. 
(Clark, R. C. & Reid, J. S. (1995). Acta Cryst. A51, 887-897) 
Empirical absorption correction using spherical harmonics, 
implemented in SCALE3 ABSPACK scaling algorithm. 
;
_exptl_crystal_colour Colourless
_exptl_crystal_density_diffrn 1.140
_exptl_crystal_description plates
_exptl_crystal_F_000 2088
_exptl_crystal_size_max 0.354
_exptl_crystal_size_mid 0.217
_exptl_crystal_size_min 0.030
_refine_diff_density_max 0.356
_refine_diff_density_min -0.274
_refine_diff_density_rms 0.044
_refine_ls_extinction_method none
_refine_ls_goodness_of_fit_ref 1.048
_refine_ls_hydrogen_treatment constr
_refine_ls_matrix_type full
_refine_ls_number_parameters 316
_refine_ls_number_reflns 5435
_refine_ls_number_restraints 0
_refine_ls_restrained_S_all 1.048
_refine_ls_R_factor_all 0.0391
_refine_ls_R_factor_gt 0.0329
_refine_ls_shift/su_max 0.000
_refine_ls_shift/su_mean 0.000
_refine_ls_structure_factor_coef Fsqd
_refine_ls_weighting_details 'w=1/[\s^2^(Fo^2^)+(0.0471P)^2^+2.4616P] where P=(Fo^2^+2Fc^2^)/3'
_refine_ls_weighting_scheme calc
_refine_ls_wR_factor_gt 0.0861
_refine_ls_wR_factor_ref 0.0907
_reflns_Friedel_coverage 0.000
_reflns_number_gt 4744
_reflns_number_total 5435
_reflns_threshold_expression 'I > 2\s(I)'
_cod_data_source_file c7sc05059c3.cif
_cod_data_source_block 3-DIC
_cod_depositor_comments 'Adding full bibliography for 1548752--1548762.cif.'
_cod_original_cell_volume 5635.01(13)
_cod_database_code 1548756
_shelx_shelxl_version_number 2017/1
_shelx_space_group_comment
; 
The symmetry employed for this shelxl refinement is uniquely defined 
by the following loop, which should always be used as a source of 
symmetry information in preference to the above space-group names. 
They are only intended as comments. 
;

loop_
_space_group_symop_operation_xyz
'x, y, z'
'-x, y, -z+1/2'
'x+1/2, y+1/2, z'
'-x+1/2, y+1/2, -z+1/2'
'-x, -y, -z'
'x, -y, z-1/2'
'-x+1/2, -y+1/2, -z'
'x+1/2, -y+1/2, z-1/2'

loop_
_atom_site_label
_atom_site_type_symbol
_atom_site_fract_x
_atom_site_fract_y
_atom_site_fract_z
_atom_site_U_iso_or_equiv
_atom_site_adp_type
_atom_site_occupancy
_atom_site_site_symmetry_order
_atom_site_calc_flag
_atom_site_refinement_flags_posn
_atom_site_refinement_flags_adp
_atom_site_refinement_flags_occupancy
Zn1 Zn 0.500000 0.22678(2) 0.250000 0.01972(9) Uani 1 2 d S T P
Mg1 Mg 0.500000 0.41261(3) 0.250000 0.02123(14) Uani 1 2 d S T P
N1 N 0.46536(12) 0.17222(5) 0.31010(5) 0.0201(2) Uani 1 1 d . . .
C1 C 0.45806(14) 0.11821(6) 0.29877(6) 0.0225(3) Uani 1 1 d . . .
C2 C 0.500000 0.09369(8) 0.250000 0.0245(4) Uani 1 2 d S T P
H2A H 0.500001 0.054405 0.249999 0.029 Uiso 1 2 calc R U P
C3 C 0.40268(19) 0.07850(7) 0.33956(7) 0.0347(4) Uani 1 1 d . . .
H3A H 0.383948 0.098610 0.374071 0.052 Uiso 1 1 calc R U .
H3B H 0.467928 0.049305 0.351732 0.052 Uiso 1 1 calc R U .
H3C H 0.320402 0.061921 0.319222 0.052 Uiso 1 1 calc R U .
C4 C 0.44915(14) 0.19165(6) 0.36732(6) 0.0217(3) Uani 1 1 d . . .
C5 C 0.54983(15) 0.18171(6) 0.41549(6) 0.0247(3) Uani 1 1 d . . .
C6 C 0.53755(16) 0.20571(7) 0.46913(7) 0.0296(3) Uani 1 1 d . . .
H6A H 0.603971 0.198890 0.502013 0.036 Uiso 1 1 calc R U .
C7 C 0.43058(16) 0.23925(7) 0.47546(7) 0.0324(3) Uani 1 1 d . . .
H7A H 0.425635 0.256414 0.511941 0.039 Uiso 1 1 calc R U .
C8 C 0.33142(16) 0.24757(7) 0.42852(7) 0.0307(3) Uani 1 1 d . . .
H8A H 0.257400 0.270050 0.433291 0.037 Uiso 1 1 calc R U .
C9 C 0.33714(15) 0.22371(6) 0.37403(6) 0.0255(3) Uani 1 1 d . . .
C10 C 0.67158(15) 0.14614(7) 0.41189(7) 0.0285(3) Uani 1 1 d . . .
H10A H 0.662421 0.130339 0.371563 0.034 Uiso 1 1 calc R U .
C11 C 0.79971(17) 0.18024(8) 0.42273(8) 0.0369(4) Uani 1 1 d . . .
H11A H 0.808328 0.197725 0.461305 0.055 Uiso 1 1 calc R U .
H11B H 0.796698 0.208845 0.392587 0.055 Uiso 1 1 calc R U .
H11C H 0.876158 0.155970 0.421238 0.055 Uiso 1 1 calc R U .
C12 C 0.6815(2) 0.09785(8) 0.45551(8) 0.0429(4) Uani 1 1 d . . .
H12A H 0.753363 0.072950 0.448628 0.064 Uiso 1 1 calc R U .
H12B H 0.597243 0.077530 0.450225 0.064 Uiso 1 1 calc R U .
H12C H 0.700315 0.112295 0.495490 0.064 Uiso 1 1 calc R U .
C13 C 0.22069(16) 0.23093(7) 0.32485(7) 0.0313(3) Uani 1 1 d . . .
H13A H 0.249785 0.218931 0.287540 0.038 Uiso 1 1 calc R U .
C14 C 0.1053(2) 0.19395(11) 0.33563(11) 0.0613(6) Uani 1 1 d . . .
H14A H 0.133189 0.155150 0.336197 0.092 Uiso 1 1 calc R U .
H14B H 0.029708 0.199501 0.304316 0.092 Uiso 1 1 calc R U .
H14C H 0.078930 0.203500 0.373292 0.092 Uiso 1 1 calc R U .
C15 C 0.1742(2) 0.29057(9) 0.31775(11) 0.0538(5) Uani 1 1 d . . .
H15A H 0.138699 0.302240 0.352751 0.081 Uiso 1 1 calc R U .
H15B H 0.104561 0.293654 0.283508 0.081 Uiso 1 1 calc R U .
H15C H 0.249351 0.314300 0.312416 0.081 Uiso 1 1 calc R U .
N21 N 0.43366(12) 0.47171(5) 0.30272(5) 0.0243(2) Uani 1 1 d . . .
C21 C 0.43852(15) 0.52581(6) 0.29343(7) 0.0266(3) Uani 1 1 d . . .
C22 C 0.500000 0.55053(9) 0.250000 0.0300(5) Uani 1 2 d S T P
H22A H 0.499996 0.589810 0.249999 0.036 Uiso 1 2 calc R U P
C23 C 0.37461(19) 0.56527(7) 0.33160(8) 0.0374(4) Uani 1 1 d . . .
H23A H 0.281870 0.554439 0.331528 0.056 Uiso 1 1 calc R U .
H23B H 0.377641 0.602952 0.316303 0.056 Uiso 1 1 calc R U .
H23C H 0.422989 0.563929 0.371653 0.056 Uiso 1 1 calc R U .
C24 C 0.38581(15) 0.45428(6) 0.35497(6) 0.0259(3) Uani 1 1 d . . .
C25 C 0.25502(17) 0.43617(7) 0.35292(7) 0.0327(3) Uani 1 1 d . . .
C26 C 0.2149(2) 0.41744(8) 0.40455(9) 0.0417(4) Uani 1 1 d . . .
H26A H 0.125933 0.405190 0.403514 0.050 Uiso 1 1 calc R U .
C27 C 0.3013(2) 0.41624(8) 0.45728(8) 0.0430(4) Uani 1 1 d . . .
C28 C 0.4291(2) 0.43532(7) 0.45828(7) 0.0376(4) Uani 1 1 d . . .
H28A H 0.488491 0.435435 0.494297 0.045 Uiso 1 1 calc R U .
C29 C 0.47417(16) 0.45450(6) 0.40803(7) 0.0297(3) Uani 1 1 d . . .
C30 C 0.15899(18) 0.43738(9) 0.29651(9) 0.0439(4) Uani 1 1 d . . .
H30A H 0.193099 0.414258 0.267451 0.066 Uiso 1 1 calc R U .
H30B H 0.148749 0.475491 0.282129 0.066 Uiso 1 1 calc R U .
H30C H 0.072542 0.423173 0.303192 0.066 Uiso 1 1 calc R U .
C31 C 0.2564(3) 0.39446(11) 0.51232(10) 0.0681(8) Uani 1 1 d . . .
H31A H 0.184944 0.417964 0.522408 0.102 Uiso 1 1 calc R U .
H31B H 0.331451 0.394813 0.544487 0.102 Uiso 1 1 calc R U .
H31C H 0.223598 0.356528 0.505663 0.102 Uiso 1 1 calc R U .
C32 C 0.61410(17) 0.47533(8) 0.41050(8) 0.0369(4) Uani 1 1 d . . .
H32A H 0.659035 0.453836 0.383527 0.055 Uiso 1 1 calc R U .
H32B H 0.662296 0.471306 0.450368 0.055 Uiso 1 1 calc R U .
H32C H 0.612121 0.514410 0.399210 0.055 Uiso 1 1 calc R U .
N41 N 0.58986(12) 0.34085(5) 0.28485(5) 0.0237(2) Uani 1 1 d . . .
C42 C 0.500000 0.31069(8) 0.250000 0.0204(4) Uani 1 2 d S T P
C43 C 0.67892(15) 0.31459(6) 0.33202(7) 0.0272(3) Uani 1 1 d . . .
H43A H 0.685236 0.274383 0.322764 0.033 Uiso 1 1 calc R U .
C44 C 0.62662(17) 0.32014(7) 0.38979(7) 0.0325(3) Uani 1 1 d . . .
H44A H 0.622749 0.359341 0.400133 0.049 Uiso 1 1 calc R U .
H44B H 0.686097 0.300594 0.420493 0.049 Uiso 1 1 calc R U .
H44C H 0.537335 0.304074 0.385935 0.049 Uiso 1 1 calc R U .
C45 C 0.81809(17) 0.33979(10) 0.33820(9) 0.0449(4) Uani 1 1 d . . .
H45A H 0.855293 0.333258 0.302285 0.067 Uiso 1 1 calc R U .
H45B H 0.875424 0.322603 0.371298 0.067 Uiso 1 1 calc R U .
H45C H 0.812765 0.379673 0.344978 0.067 Uiso 1 1 calc R U .

loop_
_atom_site_aniso_label
_atom_site_aniso_U_11
_atom_site_aniso_U_22
_atom_site_aniso_U_33
_atom_site_aniso_U_23
_atom_site_aniso_U_13
_atom_site_aniso_U_12
Zn1 0.02354(14) 0.01657(13) 0.01986(14) 0.000 0.00591(10) 0.000
Mg1 0.0258(3) 0.0167(3) 0.0215(3) 0.000 0.0049(2) 0.000
N1 0.0238(6) 0.0201(5) 0.0171(5) -0.0005(4) 0.0054(4) -0.0014(4)
C1 0.0270(7) 0.0206(7) 0.0199(6) 0.0025(5) 0.0037(5) -0.0020(5)
C2 0.0346(11) 0.0157(9) 0.0233(9) 0.000 0.0045(8) 0.000
C3 0.0536(10) 0.0253(7) 0.0278(8) 0.0008(6) 0.0147(7) -0.0097(7)
C4 0.0273(7) 0.0203(6) 0.0188(6) -0.0010(5) 0.0080(5) -0.0044(5)
C5 0.0280(7) 0.0251(7) 0.0218(7) -0.0009(5) 0.0063(5) -0.0032(6)
C6 0.0331(8) 0.0353(8) 0.0207(7) -0.0036(6) 0.0053(6) -0.0049(6)
C7 0.0356(8) 0.0389(9) 0.0256(7) -0.0110(6) 0.0140(6) -0.0079(7)
C8 0.0299(8) 0.0330(8) 0.0324(8) -0.0070(6) 0.0148(6) -0.0012(6)
C9 0.0264(7) 0.0262(7) 0.0257(7) -0.0008(6) 0.0093(6) -0.0025(6)
C10 0.0321(8) 0.0303(8) 0.0225(7) -0.0019(6) 0.0025(6) 0.0040(6)
C11 0.0298(8) 0.0398(9) 0.0408(9) -0.0043(7) 0.0045(7) 0.0028(7)
C12 0.0505(10) 0.0378(9) 0.0388(9) 0.0085(8) 0.0023(8) 0.0080(8)
C13 0.0284(7) 0.0377(9) 0.0289(8) 0.0002(6) 0.0076(6) 0.0036(6)
C14 0.0491(12) 0.0682(15) 0.0590(13) 0.0122(11) -0.0153(10) -0.0262(11)
C15 0.0393(10) 0.0488(12) 0.0701(14) 0.0085(10) -0.0016(9) 0.0106(9)
N21 0.0301(6) 0.0205(6) 0.0230(6) -0.0009(5) 0.0066(5) 0.0005(5)
C21 0.0311(7) 0.0212(7) 0.0277(7) -0.0037(6) 0.0052(6) 0.0022(6)
C22 0.0399(12) 0.0161(9) 0.0345(11) 0.000 0.0075(9) 0.000
C23 0.0507(10) 0.0240(8) 0.0409(9) -0.0038(7) 0.0175(8) 0.0052(7)
C24 0.0329(8) 0.0209(7) 0.0257(7) -0.0033(5) 0.0097(6) 0.0010(6)
C25 0.0358(8) 0.0288(8) 0.0352(8) -0.0059(6) 0.0108(7) -0.0027(6)
C26 0.0462(10) 0.0382(9) 0.0455(10) -0.0111(8) 0.0224(8) -0.0146(8)
C27 0.0657(12) 0.0353(9) 0.0330(9) -0.0081(7) 0.0231(8) -0.0154(9)
C28 0.0565(11) 0.0318(8) 0.0252(8) -0.0023(6) 0.0082(7) -0.0054(8)
C29 0.0392(8) 0.0241(7) 0.0264(7) -0.0024(6) 0.0067(6) -0.0014(6)
C30 0.0352(9) 0.0479(11) 0.0474(11) -0.0029(8) 0.0025(8) -0.0042(8)
C31 0.106(2) 0.0657(15) 0.0405(11) -0.0082(10) 0.0344(12) -0.0403(14)
C32 0.0376(9) 0.0376(9) 0.0339(8) -0.0017(7) 0.0007(7) -0.0029(7)
N41 0.0258(6) 0.0196(6) 0.0248(6) 0.0009(5) 0.0015(5) 0.0009(5)
C42 0.0228(9) 0.0191(9) 0.0206(9) 0.000 0.0075(7) 0.000
C43 0.0308(8) 0.0231(7) 0.0262(7) -0.0004(6) 0.0002(6) 0.0026(6)
C44 0.0374(8) 0.0321(8) 0.0272(8) 0.0018(6) 0.0025(6) -0.0029(6)
C45 0.0264(8) 0.0651(13) 0.0418(10) 0.0097(9) 0.0009(7) 0.0021(8)

loop_
_atom_type_symbol
_atom_type_description
_atom_type_scat_dispersion_real
_atom_type_scat_dispersion_imag
_atom_type_scat_source
C C 0.0181 0.0091 'International Tables Vol C Tables 4.2.6.8 and 6.1.1.4'
H H 0.0000 0.0000 'International Tables Vol C Tables 4.2.6.8 and 6.1.1.4'
Mg Mg 0.1719 0.1771 'International Tables Vol C Tables 4.2.6.8 and 6.1.1.4'
N N 0.0311 0.0180 'International Tables Vol C Tables 4.2.6.8 and 6.1.1.4'
Zn Zn -1.5491 0.6778 'International Tables Vol C Tables 4.2.6.8 and 6.1.1.4'

loop_
_geom_angle_atom_site_label_1
_geom_angle_atom_site_label_2
_geom_angle_atom_site_label_3
_geom_angle
_geom_angle_site_symmetry_1
_geom_angle_site_symmetry_3
N1 Zn1 N1 96.92(7) 2_655 .
N1 Zn1 C42 131.54(3) 2_655 .
N1 Zn1 C42 131.54(3) . .
N21 Mg1 N21 92.23(7) . 2_655
N21 Mg1 N41 130.34(5) . 2_655
N21 Mg1 N41 121.15(5) 2_655 2_655
N21 Mg1 N41 121.14(5) . .
N21 Mg1 N41 130.34(5) 2_655 .
N41 Mg1 N41 65.72(7) 2_655 .
N21 Mg1 C42 133.88(4) . .
N21 Mg1 C42 133.88(4) 2_655 .
N41 Mg1 C42 32.86(3) 2_655 .
N41 Mg1 C42 32.86(3) . .
C1 N1 C4 119.37(11) . .
C1 N1 Zn1 121.52(9) . .
C4 N1 Zn1 119.10(9) . .
N1 C1 C2 124.02(13) . .
N1 C1 C3 120.84(13) . .
C2 C1 C3 115.14(14) . .
C1 C2 C1 129.91(19) . 2_655
C9 C4 C5 120.43(13) . .
C9 C4 N1 119.60(13) . .
C5 C4 N1 119.83(13) . .
C6 C5 C4 118.50(14) . .
C6 C5 C10 118.18(14) . .
C4 C5 C10 123.31(13) . .
C7 C6 C5 121.39(15) . .
C8 C7 C6 119.56(14) . .
C7 C8 C9 121.53(15) . .
C8 C9 C4 118.50(14) . .
C8 C9 C13 119.40(14) . .
C4 C9 C13 122.05(13) . .
C5 C10 C11 111.57(13) . .
C5 C10 C12 111.28(13) . .
C11 C10 C12 109.59(14) . .
C15 C13 C9 112.55(15) . .
C15 C13 C14 109.79(17) . .
C9 C13 C14 109.86(14) . .
C21 N21 C24 116.84(12) . .
C21 N21 Mg1 124.25(10) . .
C24 N21 Mg1 118.81(9) . .
N21 C21 C22 124.70(14) . .
N21 C21 C23 119.68(14) . .
C22 C21 C23 115.63(14) . .
C21 C22 C21 129.5(2) 2_655 .
C25 C24 C29 120.49(14) . .
C25 C24 N21 120.79(14) . .
C29 C24 N21 118.70(14) . .
C24 C25 C26 118.59(16) . .
C24 C25 C30 120.65(15) . .
C26 C25 C30 120.76(16) . .
C27 C26 C25 121.90(17) . .
C28 C27 C26 118.29(16) . .
C28 C27 C31 120.8(2) . .
C26 C27 C31 120.89(19) . .
C27 C28 C29 122.08(17) . .
C28 C29 C24 118.62(15) . .
C28 C29 C32 120.90(15) . .
C24 C29 C32 120.47(14) . .
C42 N41 C43 120.18(12) . .
C42 N41 Mg1 90.19(9) . .
C43 N41 Mg1 147.92(10) . .
N41 C42 N41 113.90(17) 2_655 .
N41 C42 Zn1 123.05(9) 2_655 .
N41 C42 Zn1 123.05(9) . .
N41 C42 Mg1 56.95(9) 2_655 .
N41 C42 Mg1 56.95(9) . .
Zn1 C42 Mg1 180.0 . .
N41 C43 C44 111.06(13) . .
N41 C43 C45 110.86(13) . .
C44 C43 C45 109.30(14) . .

loop_
_geom_bond_atom_site_label_1
_geom_bond_atom_site_label_2
_geom_bond_distance
_geom_bond_site_symmetry_2
Zn1 N1 1.9899(12) 2_655
Zn1 N1 1.9899(12) .
Zn1 C42 2.029(2) .
Mg1 N21 2.0619(13) .
Mg1 N21 2.0620(13) 2_655
Mg1 N41 2.0658(13) 2_655
Mg1 N41 2.0658(13) .
Mg1 C42 2.465(2) .
N1 C1 1.3319(18) .
N1 C4 1.4401(17) .
C1 C2 1.4011(16) .
C1 C3 1.5173(19) .
C4 C9 1.408(2) .
C4 C5 1.412(2) .
C5 C6 1.395(2) .
C5 C10 1.522(2) .
C6 C7 1.385(2) .
C7 C8 1.377(2) .
C8 C9 1.398(2) .
C9 C13 1.519(2) .
C10 C11 1.531(2) .
C10 C12 1.537(2) .
C13 C15 1.519(3) .
C13 C14 1.529(3) .
N21 C21 1.3282(19) .
N21 C24 1.4377(18) .
C21 C22 1.4002(18) .
C21 C23 1.516(2) .
C24 C25 1.396(2) .
C24 C29 1.404(2) .
C25 C26 1.399(2) .
C25 C30 1.504(3) .
C26 C27 1.389(3) .
C27 C28 1.378(3) .
C27 C31 1.516(2) .
C28 C29 1.396(2) .
C29 C32 1.504(2) .
N41 C42 1.3372(16) .
N41 C43 1.4517(19) .
C43 C44 1.523(2) .
C43 C45 1.529(2) .
